data_7705269
loop_
_publ_author_name
'Kephart, Jonathan A.'
'Boggiano, Andrew C.'
'Kaminsky, Werner'
'Velian, Alexandra'

_publ_section_title
;
 Inorganic clusters as metalloligands: ligand effects on the synthesis and
 properties of ternary nanopropeller clusters.
;
_journal_issue 45
_journal_name_full 'Dalton transactions (Cambridge, England : 2003)'
_journal_page_first 16464
_journal_page_last 16473
_journal_paper_doi 10.1039/d0dt02416c
_journal_volume 49
_journal_year 2020
_chemical_formula_moiety 'C30 H30 Co4 N6 P6 Se4'
_chemical_formula_sum 'C66 H72 Co4 N4 O6 P4 Se2'
_chemical_formula_weight 1534.79
_chemical_name_systematic Co4Se2(CO)6(Ph2PNHiPr)4
_space_group_IT_number 15
_space_group_name_Hall '-C 2yc'
_space_group_name_H-M_alt 'C 1 2/c 1'
_symmetry_cell_setting monoclinic
_symmetry_Int_Tables_number 15
_symmetry_space_group_name_Hall '-C 2yc'
_symmetry_space_group_name_H-M 'C 1 2/c 1'
_atom_sites_solution_hydrogens geom
_atom_sites_solution_primary difmap
_audit_conform_dict_location ftp://ftp.iucr.org/pub/cif_core.dic
_audit_conform_dict_name cif_core.dic
_audit_conform_dict_version 2.4.3
_audit_creation_date 2017-10-06T14:29:39-00:00
_audit_creation_method 'WinGX routine CIF_UPDATE'
_audit_update_record
;
2020-07-06 deposited with the CCDC.	2020-08-25 downloaded from the CCDC.
;
_cell_angle_alpha 90
_cell_angle_beta 96.433(13)
_cell_angle_gamma 90
_cell_formula_units_Z 4
_cell_length_a 22.463(3)
_cell_length_b 16.532(3)
_cell_length_c 19.790(3)
_cell_measurement_reflns_used 6070
_cell_measurement_temperature 100(2)
_cell_measurement_theta_max 22.46
_cell_measurement_theta_min 2.46
_cell_measurement_wavelength 0.71073
_cell_volume 7303(2)
_computing_cell_refinement 'SAINT V8.34A integration software'
_computing_data_collection 'Bruker APEX2 software'
_computing_data_reduction 'SORTAV (Blessing, 1995)'
_computing_molecular_graphics 'ORTEP-3 for Windows (Farrugia, 2012)'
_computing_publication_material 'WinGX publication routines (Farrugia, 2012)'
_computing_structure_refinement 'SHELXL-2014/7 (Sheldrick, 2014)'
_computing_structure_solution 'SHELXS-2013 (Sheldrick, 2008)'
_diffrn_ambient_temperature 100(2)
_diffrn_detector 'APEX-II CCD'
_diffrn_measured_fraction_theta_full 1
_diffrn_measured_fraction_theta_max 0.994
_diffrn_measurement_device '\k-geometry diffractometer'
_diffrn_measurement_device_type 'Bruker APEX-II'
_diffrn_measurement_method '\f or \w oscillation scans'
_diffrn_orient_matrix_UB_11 0.066833
_diffrn_orient_matrix_UB_12 -0.01983
_diffrn_orient_matrix_UB_13 0.020269
_diffrn_orient_matrix_UB_21 -0.004576
_diffrn_orient_matrix_UB_22 -0.070067
_diffrn_orient_matrix_UB_23 0.010012
_diffrn_orient_matrix_UB_31 0.034485
_diffrn_orient_matrix_UB_32 -0.018769
_diffrn_orient_matrix_UB_33 -0.04555
_diffrn_radiation_monochromator graphite
_diffrn_radiation_probe x-ray
_diffrn_radiation_type MoK\a
_diffrn_radiation_wavelength 0.71073
_diffrn_reflns_av_R_equivalents 0.0932
_diffrn_reflns_av_unetI/netI 0.1232
_diffrn_reflns_Laue_measured_fraction_full 1
_diffrn_reflns_Laue_measured_fraction_max 0.994
_diffrn_reflns_limit_h_max 27
_diffrn_reflns_limit_h_min -28
_diffrn_reflns_limit_k_max 20
_diffrn_reflns_limit_k_min -20
_diffrn_reflns_limit_l_max 24
_diffrn_reflns_limit_l_min -24
_diffrn_reflns_number 14728
_diffrn_reflns_point_group_measured_fraction_full 1
_diffrn_reflns_point_group_measured_fraction_max 0.994
_diffrn_reflns_theta_full 25
_diffrn_reflns_theta_max 26.483
_diffrn_reflns_theta_min 1.533
_diffrn_source 'sealed x-ray tube'
_diffrn_standards_number 0
_exptl_absorpt_coefficient_mu 2.025
_exptl_absorpt_correction_T_max 0.745
_exptl_absorpt_correction_T_min 0.515
_exptl_absorpt_correction_type multi-scan
_exptl_absorpt_process_details
;
SADABS-2012/1 - Bruker AXS area detector scaling and absorption correction
;
_exptl_crystal_colour black
_exptl_crystal_density_diffrn 1.396
_exptl_crystal_density_method 'not measured'
_exptl_crystal_description prism
_exptl_crystal_F_000 3120
_exptl_crystal_size_max 0.16
_exptl_crystal_size_mid 0.12
_exptl_crystal_size_min 0.1
_refine_diff_density_max 2.243
_refine_diff_density_min -1.275
_refine_diff_density_rms 0.14
_refine_ls_extinction_method none
_refine_ls_goodness_of_fit_ref 0.963
_refine_ls_hydrogen_treatment constr
_refine_ls_matrix_type full
_refine_ls_number_constraints 0
_refine_ls_number_parameters 394
_refine_ls_number_reflns 7522
_refine_ls_number_restraints 18
_refine_ls_restrained_S_all 0.964
_refine_ls_R_factor_all 0.1276
_refine_ls_R_factor_gt 0.0595
_refine_ls_shift/su_max 0.001
_refine_ls_shift/su_mean 0
_refine_ls_structure_factor_coef Fsqd
_refine_ls_weighting_details 'w=1/[\s^2^(Fo^2^)+(0.0860P)^2^] where P=(Fo^2^+2Fc^2^)/3'
_refine_ls_weighting_scheme calc
_refine_ls_wR_factor_gt 0.1402
_refine_ls_wR_factor_ref 0.1756
_reflns_Friedel_coverage 0
_reflns_number_gt 4153
_reflns_number_total 7522
_reflns_threshold_expression 'I > 2\s(I)'
_cod_data_source_file d0dt02416c2.cif
_cod_data_source_block shelx_CCDC2
_cod_depositor_comments 'Adding full bibliography for 7705267--7705273.cif.'
_cod_original_cell_volume 7302.9(19)
_cod_original_sg_symbol_H-M 'C 2/c'
_cod_database_code 7705269
_shelx_estimated_absorpt_t_min 0.738
_shelx_estimated_absorpt_t_max 0.823

loop_
_symmetry_equiv_pos_as_xyz
'x, y, z'
'-x, y, -z+1/2'
'x+1/2, y+1/2, z'
'-x+1/2, y+1/2, -z+1/2'
'-x, -y, -z'
'x, -y, z-1/2'
'-x+1/2, -y+1/2, -z'
'x+1/2, -y+1/2, z-1/2'

loop_
_atom_site_label
_atom_site_type_symbol
_atom_site_fract_x
_atom_site_fract_y
_atom_site_fract_z
_atom_site_U_iso_or_equiv
_atom_site_adp_type
_atom_site_occupancy
_atom_site_site_symmetry_order
_atom_site_calc_flag
_atom_site_refinement_flags_posn
_atom_site_refinement_flags_adp
_atom_site_refinement_flags_occupancy
_atom_site_disorder_assembly
_atom_site_disorder_group
C1 C 0.1927(2) 0.0511(4) 0.6920(3) 0.0300(15) Uani 1 1 d . . . . .
C2 C 0.2530(2) 0.0291(4) 0.7107(3) 0.0327(15) Uani 1 1 d . . . . .
H2 H 0.2632 -0.0024 0.7505 0.039 Uiso 1 1 calc R U . . .
C3 C 0.2976(2) 0.0531(4) 0.6719(3) 0.0386(17) Uani 1 1 d . . . . .
H3 H 0.3381 0.0382 0.6851 0.046 Uiso 1 1 calc R U . . .
C4 C 0.2830(3) 0.0982(4) 0.6143(3) 0.0410(18) Uani 1 1 d . . . . .
H4 H 0.3134 0.1145 0.5874 0.049 Uiso 1 1 calc R U . . .
C5 C 0.2239(3) 0.1202(4) 0.5951(3) 0.0409(18) Uani 1 1 d . . . . .
H5 H 0.2138 0.151 0.5549 0.049 Uiso 1 1 calc R U . . .
C6 C 0.1796(2) 0.0973(4) 0.6345(3) 0.0330(15) Uani 1 1 d . . . . .
H6 H 0.1394 0.1138 0.6216 0.04 Uiso 1 1 calc R U . . .
C7 C 0.1640(2) 0.0345(4) 0.8282(3) 0.0271(14) Uani 1 1 d . U . . .
C8 C 0.1994(2) 0.1029(4) 0.8463(3) 0.0333(15) Uani 1 1 d . . . . .
H8 H 0.2143 0.1342 0.8116 0.04 Uiso 1 1 calc R U . . .
C9 C 0.2129(3) 0.1253(4) 0.9128(4) 0.0398(17) Uani 1 1 d . . . . .
H9 H 0.2367 0.1719 0.9239 0.048 Uiso 1 1 calc R U . . .
C10 C 0.1916(3) 0.0799(5) 0.9638(3) 0.0422(18) Uani 1 1 d . . . . .
H10 H 0.2009 0.0952 1.0101 0.051 Uiso 1 1 calc R U . . .
C11 C 0.1566(3) 0.0118(5) 0.9470(3) 0.0431(18) Uani 1 1 d . . . . .
H11 H 0.1418 -0.0197 0.9817 0.052 Uiso 1 1 calc R U . . .
C12 C 0.1434(2) -0.0095(4) 0.8800(3) 0.0359(16) Uani 1 1 d . . . . .
H12 H 0.1194 -0.056 0.8689 0.043 Uiso 1 1 calc R U . . .
C13 C 0.1843(3) -0.1451(4) 0.7413(3) 0.0365(16) Uani 1 1 d . . . . .
H13 H 0.2192 -0.1178 0.7677 0.044 Uiso 1 1 calc R U . . .
C14 C 0.1681(3) -0.2190(4) 0.7806(4) 0.056(2) Uani 1 1 d . . . . .
H14A H 0.1619 -0.2032 0.827 0.084 Uiso 1 1 calc R U . . .
H14B H 0.2006 -0.2587 0.7821 0.084 Uiso 1 1 calc R U . . .
H14C H 0.1312 -0.2431 0.7581 0.084 Uiso 1 1 calc R U . . .
C15 C 0.2026(3) -0.1693(4) 0.6715(3) 0.0429(18) Uani 1 1 d . . . . .
H15A H 0.1711 -0.2028 0.6474 0.064 Uiso 1 1 calc R U . . .
H15B H 0.2401 -0.2001 0.6779 0.064 Uiso 1 1 calc R U . . .
H15C H 0.2083 -0.1206 0.6449 0.064 Uiso 1 1 calc R U . . .
C16 C 0.0895(2) 0.3441(4) 0.5975(3) 0.0285(15) Uani 1 1 d . . . . .
C17 C 0.1376(2) 0.3184(4) 0.5648(3) 0.0362(16) Uani 1 1 d . . . . .
H17 H 0.1351 0.2689 0.5403 0.043 Uiso 1 1 calc R U . . .
C18 C 0.1900(3) 0.3654(5) 0.5678(3) 0.0440(19) Uani 1 1 d . . . . .
H18 H 0.2232 0.3469 0.5463 0.053 Uiso 1 1 calc R U . . .
C19 C 0.1934(3) 0.4375(5) 0.6015(3) 0.0443(19) Uani 1 1 d . . . . .
H19 H 0.2285 0.4697 0.6021 0.053 Uiso 1 1 calc R U . . .
C20 C 0.1465(3) 0.4640(5) 0.6346(3) 0.0441(18) Uani 1 1 d . . . . .
H20 H 0.1495 0.5137 0.6588 0.053 Uiso 1 1 calc R U . . .
C21 C 0.0946(3) 0.4178(4) 0.6326(3) 0.0355(16) Uani 1 1 d . . . . .
H21 H 0.0621 0.4365 0.6553 0.043 Uiso 1 1 calc R U . . .
C22 C -0.0381(2) 0.3411(4) 0.5835(3) 0.0297(15) Uani 1 1 d . . . . .
C23 C -0.0363(3) 0.4086(5) 0.5412(4) 0.049(2) Uani 1 1 d . . . . .
H23 H 0.0008 0.425 0.5268 0.059 Uiso 1 1 calc R U . . .
C24 C -0.0879(3) 0.4519(5) 0.5199(4) 0.064(3) Uani 1 1 d . . . . .
H24 H -0.0856 0.4979 0.4916 0.077 Uiso 1 1 calc R U . . .
C25 C -0.1425(3) 0.4290(4) 0.5395(4) 0.0443(18) Uani 1 1 d . . . . .
H25 H -0.1778 0.4585 0.5241 0.053 Uiso 1 1 calc R U . . .
C26 C -0.1454(3) 0.3634(4) 0.5812(4) 0.0413(17) Uani 1 1 d . U . . .
H26 H -0.1826 0.3473 0.5954 0.05 Uiso 1 1 calc R U . . .
C27 C -0.0933(2) 0.3202(4) 0.6028(3) 0.0386(17) Uani 1 1 d . . . . .
H27 H -0.0959 0.2748 0.6319 0.046 Uiso 1 1 calc R U . . .
C28 C 0.0135(3) 0.2253(5) 0.4732(3) 0.0449(19) Uani 1 1 d . . . . .
H28 H 0.0224 0.2835 0.4647 0.054 Uiso 1 1 calc R U . . .
C29 C -0.0533(3) 0.2101(5) 0.4484(4) 0.062(2) Uani 1 1 d . . . . .
H29A H -0.0627 0.1528 0.4546 0.093 Uiso 1 1 calc R U . . .
H29B H -0.0612 0.2242 0.4001 0.093 Uiso 1 1 calc R U . . .
H29C H -0.0784 0.2435 0.4748 0.093 Uiso 1 1 calc R U . . .
C30 C 0.0534(3) 0.1733(5) 0.4325(4) 0.054(2) Uani 1 1 d . . . . .
H30A H 0.0952 0.1901 0.443 0.081 Uiso 1 1 calc R U . . .
H30B H 0.0411 0.1803 0.3838 0.081 Uiso 1 1 calc R U . . .
H30C H 0.0493 0.1163 0.4448 0.081 Uiso 1 1 calc R U . . .
C31 C 0.0381(2) 0.0233(4) 0.6272(3) 0.0314(15) Uani 1 1 d . . . . .
C32 C 0 -0.0307(6) 0.75 0.028(2) Uani 1 2 d S TU P . .
C33 C 0.1161(3) 0.2546(4) 0.7291(3) 0.0311(15) Uani 1 1 d . . . . .
C34 C 0 0.3124(6) 0.75 0.031(2) Uani 1 2 d S T P . .
N1 N 0.13358(19) -0.0878(3) 0.7336(3) 0.0326(13) Uani 1 1 d . . . . .
H1 H 0.098 -0.11 0.7238 0.039 Uiso 1 1 calc R U . . .
N2 N 0.0275(2) 0.2100(3) 0.5452(3) 0.0327(13) Uani 1 1 d . . . . .
H2A H 0.0373 0.16 0.5571 0.039 Uiso 1 1 calc R U . . .
P1 P 0.13370(6) 0.01235(10) 0.74091(8) 0.0264(4) Uani 1 1 d . . . . .
P2 P 0.02712(6) 0.27665(10) 0.60788(8) 0.0279(4) Uani 1 1 d . . . . .
Co1 Co 0.04142(3) 0.05800(5) 0.71144(4) 0.0247(2) Uani 1 1 d . . . . .
Co2 Co 0.04000(3) 0.22410(5) 0.71063(4) 0.0246(2) Uani 1 1 d . . . . .
Se1 Se -0.04549(2) 0.14098(4) 0.68911(3) 0.02417(18) Uani 1 1 d . . . . .
O1 O 0.0385(2) 0.0016(3) 0.5717(2) 0.0485(13) Uani 1 1 d . . . . .
O2 O 0 -0.1006(4) 0.75 0.0349(15) Uani 1 2 d S T P . .
O3 O 0.16581(16) 0.2734(3) 0.7386(2) 0.0394(12) Uani 1 1 d . . . . .
O4 O 0 0.3830(4) 0.75 0.0377(16) Uani 1 2 d S T P . .

loop_
_atom_site_aniso_label
_atom_site_aniso_U_11
_atom_site_aniso_U_22
_atom_site_aniso_U_33
_atom_site_aniso_U_23
_atom_site_aniso_U_13
_atom_site_aniso_U_12
C1 0.008(3) 0.047(4) 0.036(4) -0.002(3) 0.006(2) 0.003(3)
C2 0.012(3) 0.051(4) 0.034(4) 0.001(3) 0.000(2) 0.004(3)
C3 0.007(3) 0.057(5) 0.052(5) 0.001(4) 0.006(3) 0.001(3)
C4 0.014(3) 0.071(5) 0.039(4) -0.001(4) 0.009(3) -0.003(3)
C5 0.025(3) 0.061(5) 0.037(4) 0.002(4) 0.006(3) 0.001(3)
C6 0.013(3) 0.048(4) 0.039(4) 0.001(3) 0.007(3) 0.003(3)
C7 0.009(2) 0.040(3) 0.032(3) 0.002(3) 0.004(2) 0.010(2)
C8 0.019(3) 0.040(4) 0.041(4) 0.000(3) 0.002(3) 0.003(3)
C9 0.026(4) 0.043(4) 0.050(5) -0.006(4) 0.001(3) 0.004(3)
C10 0.022(3) 0.072(5) 0.032(4) -0.010(4) -0.001(3) 0.014(3)
C11 0.023(3) 0.067(5) 0.040(4) 0.010(4) 0.009(3) 0.009(3)
C12 0.017(3) 0.054(4) 0.038(4) 0.002(4) 0.006(3) 0.006(3)
C13 0.013(3) 0.045(4) 0.050(4) 0.002(4) -0.004(3) 0.007(3)
C14 0.042(4) 0.047(5) 0.079(6) 0.007(4) 0.003(4) 0.010(4)
C15 0.020(3) 0.058(5) 0.048(5) -0.016(4) -0.007(3) 0.007(3)
C16 0.010(3) 0.048(4) 0.028(4) 0.006(3) 0.001(2) -0.001(3)
C17 0.013(3) 0.062(5) 0.033(4) 0.000(3) 0.000(3) -0.004(3)
C18 0.015(3) 0.081(6) 0.036(4) 0.010(4) 0.004(3) -0.008(3)
C19 0.028(4) 0.059(5) 0.043(5) 0.014(4) -0.008(3) -0.022(3)
C20 0.023(3) 0.063(5) 0.043(4) 0.002(4) -0.010(3) -0.016(3)
C21 0.021(3) 0.043(4) 0.043(4) 0.000(3) 0.004(3) -0.009(3)
C22 0.014(3) 0.044(4) 0.032(4) 0.003(3) 0.005(2) 0.002(3)
C23 0.014(3) 0.066(5) 0.066(5) 0.036(4) -0.005(3) -0.009(3)
C24 0.026(4) 0.062(5) 0.100(7) 0.049(5) -0.010(4) -0.006(4)
C25 0.020(3) 0.050(5) 0.062(5) 0.011(4) -0.001(3) 0.003(3)
C26 0.017(3) 0.055(4) 0.053(4) 0.013(3) 0.013(3) 0.004(3)
C27 0.015(3) 0.043(4) 0.059(5) 0.010(4) 0.008(3) 0.003(3)
C28 0.026(4) 0.069(5) 0.040(4) -0.018(4) 0.003(3) 0.004(3)
C29 0.029(4) 0.091(6) 0.064(6) -0.032(5) -0.007(4) 0.005(4)
C30 0.027(4) 0.089(6) 0.046(5) -0.024(4) 0.004(3) 0.001(4)
C31 0.014(3) 0.042(4) 0.039(4) 0.006(3) 0.007(3) 0.008(3)
C32 0.009(3) 0.041(5) 0.034(4) 0 0.001(3) 0
C33 0.022(3) 0.044(4) 0.030(4) 0.008(3) 0.012(3) 0.006(3)
C34 0.008(4) 0.033(6) 0.052(6) 0 0.005(4) 0
N1 0.007(2) 0.041(3) 0.048(3) 0.001(3) -0.001(2) 0.006(2)
N2 0.020(3) 0.039(3) 0.039(3) -0.008(3) 0.003(2) 0.003(2)
P1 0.0080(7) 0.0389(10) 0.0328(9) 0.0006(8) 0.0042(6) 0.0004(6)
P2 0.0095(7) 0.0387(10) 0.0358(10) -0.0004(8) 0.0045(6) -0.0028(6)
Co1 0.0064(4) 0.0343(5) 0.0336(5) -0.0003(4) 0.0024(3) -0.0002(3)
Co2 0.0065(4) 0.0344(5) 0.0332(5) -0.0006(4) 0.0032(3) -0.0007(3)
Se1 0.0059(3) 0.0346(4) 0.0319(4) 0.0006(3) 0.0019(2) -0.0007(2)
O1 0.040(3) 0.070(4) 0.036(3) -0.010(3) 0.005(2) 0.003(2)
O2 0.014(3) 0.029(4) 0.062(5) 0 0.008(3) 0
O3 0.010(2) 0.058(3) 0.049(3) 0.006(2) -0.0014(19) -0.007(2)
O4 0.027(3) 0.046(4) 0.042(4) 0 0.011(3) 0

loop_
_atom_type_symbol
_atom_type_description
_atom_type_scat_dispersion_real
_atom_type_scat_dispersion_imag
_atom_type_scat_source
C C 0.0033 0.0016 'International Tables Vol C Tables 4.2.6.8 and 6.1.1.4'
H H 0 0 'International Tables Vol C Tables 4.2.6.8 and 6.1.1.4'
N N 0.0061 0.0033 'International Tables Vol C Tables 4.2.6.8 and 6.1.1.4'
P P 0.1023 0.0942 'International Tables Vol C Tables 4.2.6.8 and 6.1.1.4'
Co Co 0.3494 0.9721 'International Tables Vol C Tables 4.2.6.8 and 6.1.1.4'
Se Se -0.0929 2.2259 'International Tables Vol C Tables 4.2.6.8 and 6.1.1.4'
O O 0.0106 0.006 'International Tables Vol C Tables 4.2.6.8 and 6.1.1.4'

loop_
_geom_angle_atom_site_label_1
_geom_angle_atom_site_label_2
_geom_angle_atom_site_label_3
_geom_angle
_geom_angle_site_symmetry_1
_geom_angle_site_symmetry_3
_geom_angle_publ_flag
C6 C1 C2 118.1(5) . . ?
C6 C1 P1 121.9(4) . . ?
C2 C1 P1 119.9(5) . . ?
C3 C2 C1 120.8(6) . . ?
C3 C2 H2 119.6 . . ?
C1 C2 H2 119.6 . . ?
C4 C3 C2 119.7(5) . . ?
C4 C3 H3 120.1 . . ?
C2 C3 H3 120.1 . . ?
C3 C4 C5 120.1(6) . . ?
C3 C4 H4 119.9 . . ?
C5 C4 H4 119.9 . . ?
C6 C5 C4 120.1(6) . . ?
C6 C5 H5 120 . . ?
C4 C5 H5 120 . . ?
C1 C6 C5 121.2(6) . . ?
C1 C6 H6 119.4 . . ?
C5 C6 H6 119.4 . . ?
C12 C7 C8 117.6(6) . . ?
C12 C7 P1 118.5(5) . . ?
C8 C7 P1 122.9(5) . . ?
C9 C8 C7 121.3(6) . . ?
C9 C8 H8 119.3 . . ?
C7 C8 H8 119.3 . . ?
C8 C9 C10 119.9(6) . . ?
C8 C9 H9 120.1 . . ?
C10 C9 H9 120.1 . . ?
C9 C10 C11 119.7(6) . . ?
C9 C10 H10 120.1 . . ?
C11 C10 H10 120.1 . . ?
C12 C11 C10 119.5(6) . . ?
C12 C11 H11 120.2 . . ?
C10 C11 H11 120.2 . . ?
C11 C12 C7 122.0(7) . . ?
C11 C12 H12 119 . . ?
C7 C12 H12 119 . . ?
N1 C13 C14 110.1(5) . . ?
N1 C13 C15 110.9(5) . . ?
C14 C13 C15 110.8(6) . . ?
N1 C13 H13 108.3 . . ?
C14 C13 H13 108.3 . . ?
C15 C13 H13 108.3 . . ?
C13 C14 H14A 109.5 . . ?
C13 C14 H14B 109.5 . . ?
H14A C14 H14B 109.5 . . ?
C13 C14 H14C 109.5 . . ?
H14A C14 H14C 109.5 . . ?
H14B C14 H14C 109.5 . . ?
C13 C15 H15A 109.5 . . ?
C13 C15 H15B 109.5 . . ?
H15A C15 H15B 109.5 . . ?
C13 C15 H15C 109.5 . . ?
H15A C15 H15C 109.5 . . ?
H15B C15 H15C 109.5 . . ?
C17 C16 C21 118.3(5) . . ?
C17 C16 P2 121.0(5) . . ?
C21 C16 P2 119.9(4) . . ?
C16 C17 C18 120.2(7) . . ?
C16 C17 H17 119.9 . . ?
C18 C17 H17 119.9 . . ?
C19 C18 C17 120.3(6) . . ?
C19 C18 H18 119.9 . . ?
C17 C18 H18 119.9 . . ?
C18 C19 C20 120.5(6) . . ?
C18 C19 H19 119.7 . . ?
C20 C19 H19 119.7 . . ?
C19 C20 C21 119.8(7) . . ?
C19 C20 H20 120.1 . . ?
C21 C20 H20 120.1 . . ?
C20 C21 C16 120.9(6) . . ?
C20 C21 H21 119.6 . . ?
C16 C21 H21 119.6 . . ?
C27 C22 C23 116.9(5) . . ?
C27 C22 P2 119.8(5) . . ?
C23 C22 P2 123.1(4) . . ?
C24 C23 C22 121.0(6) . . ?
C24 C23 H23 119.5 . . ?
C22 C23 H23 119.5 . . ?
C25 C24 C23 120.8(7) . . ?
C25 C24 H24 119.6 . . ?
C23 C24 H24 119.6 . . ?
C26 C25 C24 119.2(6) . . ?
C26 C25 H25 120.4 . . ?
C24 C25 H25 120.4 . . ?
C25 C26 C27 119.8(6) . . ?
C25 C26 H26 120.1 . . ?
C27 C26 H26 120.1 . . ?
C22 C27 C26 122.2(6) . . ?
C22 C27 H27 118.9 . . ?
C26 C27 H27 118.9 . . ?
N2 C28 C30 110.1(6) . . ?
N2 C28 C29 112.4(6) . . ?
C30 C28 C29 110.2(6) . . ?
N2 C28 H28 108 . . ?
C30 C28 H28 108 . . ?
C29 C28 H28 108 . . ?
C28 C29 H29A 109.5 . . ?
C28 C29 H29B 109.5 . . ?
H29A C29 H29B 109.5 . . ?
C28 C29 H29C 109.5 . . ?
H29A C29 H29C 109.5 . . ?
H29B C29 H29C 109.5 . . ?
C28 C30 H30A 109.5 . . ?
C28 C30 H30B 109.5 . . ?
H30A C30 H30B 109.5 . . ?
C28 C30 H30C 109.5 . . ?
H30A C30 H30C 109.5 . . ?
H30B C30 H30C 109.5 . . ?
O1 C31 Co1 176.9(5) . . ?
O2 C32 Co1 139.16(19) . . ?
O2 C32 Co1 139.16(19) . 2_556 ?
Co1 C32 Co1 81.7(4) . 2_556 ?
O3 C33 Co2 177.3(6) . . ?
O4 C34 Co2 139.36(18) . 2_556 ?
O4 C34 Co2 139.36(18) . . ?
Co2 C34 Co2 81.3(4) 2_556 . ?
C13 N1 P1 129.5(4) . . ?
C13 N1 H1 115.2 . . ?
P1 N1 H1 115.2 . . ?
C28 N2 P2 126.9(5) . . ?
C28 N2 H2A 116.6 . . ?
P2 N2 H2A 116.6 . . ?
N1 P1 C7 106.2(3) . . ?
N1 P1 C1 107.2(3) . . ?
C7 P1 C1 102.4(3) . . ?
N1 P1 Co1 108.86(17) . . ?
C7 P1 Co1 114.79(18) . . ?
C1 P1 Co1 116.7(2) . . ?
N2 P2 C16 104.7(3) . . ?
N2 P2 C22 105.1(3) . . ?
C16 P2 C22 102.5(3) . . ?
N2 P2 Co2 114.6(2) . . ?
C16 P2 Co2 108.8(2) . . ?
C22 P2 Co2 119.5(2) . . ?
C31 Co1 C32 98.9(2) . . ?
C31 Co1 P1 94.44(18) . . ?
C32 Co1 P1 96.58(13) . . ?
C31 Co1 Se1 93.73(18) . . ?
C32 Co1 Se1 95.11(15) . . ?
P1 Co1 Se1 164.53(6) . . ?
C31 Co1 Se1 164.1(2) . 2_556 ?
C32 Co1 Se1 94.92(15) . 2_556 ?
P1 Co1 Se1 91.74(5) . 2_556 ?
Se1 Co1 Se1 77.16(4) . 2_556 ?
C31 Co1 Co1 127.96(18) . 2_556 ?
C32 Co1 Co1 49.16(19) . 2_556 ?
P1 Co1 Co1 124.62(6) . 2_556 ?
Se1 Co1 Co1 58.07(3) . 2_556 ?
Se1 Co1 Co1 57.84(3) 2_556 2_556 ?
C31 Co1 Co2 108.8(2) . . ?
C32 Co1 Co2 138.85(19) . . ?
P1 Co1 Co2 110.56(5) . . ?
Se1 Co1 Co2 54.22(3) . . ?
Se1 Co1 Co2 55.30(3) 2_556 . ?
Co1 Co1 Co2 89.69(2) 2_556 . ?
C33 Co2 C34 100.5(2) . . ?
C33 Co2 P2 95.9(2) . . ?
C34 Co2 P2 93.18(13) . . ?
C33 Co2 Se1 160.8(2) . . ?
C34 Co2 Se1 96.17(14) . . ?
P2 Co2 Se1 92.46(5) . . ?
C33 Co2 Se1 91.88(19) . 2_556 ?
C34 Co2 Se1 94.74(15) . 2_556 ?
P2 Co2 Se1 167.74(6) . 2_556 ?
Se1 Co2 Se1 77.40(4) . 2_556 ?
C33 Co2 Co2 127.6(2) . 2_556 ?
C34 Co2 Co2 49.36(18) . 2_556 ?
P2 Co2 Co2 123.04(5) . 2_556 ?
Se1 Co2 Co2 59.13(3) . 2_556 ?
Se1 Co2 Co2 57.41(3) 2_556 2_556 ?
C33 Co2 Co1 105.8(2) . . ?
C34 Co2 Co1 139.65(19) . . ?
P2 Co2 Co1 113.60(6) . . ?
Se1 Co2 Co1 55.10(3) . . ?
Se1 Co2 Co1 54.86(3) 2_556 . ?
Co2 Co2 Co1 90.29(2) 2_556 . ?
Co2 Se1 Co1 70.68(3) . . ?
Co2 Se1 Co1 103.30(4) . 2_556 ?
Co1 Se1 Co1 64.09(4) . 2_556 ?
Co2 Se1 Co2 63.46(4) . 2_556 ?
Co1 Se1 Co2 102.15(4) . 2_556 ?
Co1 Se1 Co2 69.83(3) 2_556 2_556 ?

loop_
_geom_bond_atom_site_label_1
_geom_bond_atom_site_label_2
_geom_bond_distance
_geom_bond_site_symmetry_2
_geom_bond_publ_flag
C1 C6 1.373(8) . ?
C1 C2 1.413(7) . ?
C1 P1 1.841(6) . ?
C2 C3 1.387(8) . ?
C2 H2 0.95 . ?
C3 C4 1.372(9) . ?
C3 H3 0.95 . ?
C4 C5 1.388(8) . ?
C4 H4 0.95 . ?
C5 C6 1.384(8) . ?
C5 H5 0.95 . ?
C6 H6 0.95 . ?
C7 C12 1.378(8) . ?
C7 C8 1.405(8) . ?
C7 P1 1.822(6) . ?
C8 C9 1.368(9) . ?
C8 H8 0.95 . ?
C9 C10 1.385(9) . ?
C9 H9 0.95 . ?
C10 C11 1.393(10) . ?
C10 H10 0.95 . ?
C11 C12 1.372(9) . ?
C11 H11 0.95 . ?
C12 H12 0.95 . ?
C13 N1 1.476(7) . ?
C13 C14 1.515(9) . ?
C13 C15 1.537(9) . ?
C13 H13 1 . ?
C14 H14A 0.98 . ?
C14 H14B 0.98 . ?
C14 H14C 0.98 . ?
C15 H15A 0.98 . ?
C15 H15B 0.98 . ?
C15 H15C 0.98 . ?
C16 C17 1.387(8) . ?
C16 C21 1.400(9) . ?
C16 P2 1.821(6) . ?
C17 C18 1.406(8) . ?
C17 H17 0.95 . ?
C18 C19 1.364(10) . ?
C18 H18 0.95 . ?
C19 C20 1.372(9) . ?
C19 H19 0.95 . ?
C20 C21 1.392(8) . ?
C20 H20 0.95 . ?
C21 H21 0.95 . ?
C22 C27 1.382(7) . ?
C22 C23 1.398(9) . ?
C22 P2 1.833(6) . ?
C23 C24 1.387(9) . ?
C23 H23 0.95 . ?
C24 C25 1.381(9) . ?
C24 H24 0.95 . ?
C25 C26 1.369(9) . ?
C25 H25 0.95 . ?
C26 C27 1.397(8) . ?
C26 H26 0.95 . ?
C27 H27 0.95 . ?
C28 N2 1.447(8) . ?
C28 C30 1.534(9) . ?
C28 C29 1.547(8) . ?
C28 H28 1 . ?
C29 H29A 0.98 . ?
C29 H29B 0.98 . ?
C29 H29C 0.98 . ?
C30 H30A 0.98 . ?
C30 H30B 0.98 . ?
C30 H30C 0.98 . ?
C31 O1 1.157(7) . ?
C31 Co1 1.757(7) . ?
C32 O2 1.156(10) . ?
C32 Co1 1.939(7) . ?
C32 Co1 1.939(7) 2_556 ?
C33 O3 1.154(7) . ?
C33 Co2 1.781(6) . ?
C34 O4 1.167(10) . ?
C34 Co2 1.925(7) 2_556 ?
C34 Co2 1.925(7) . ?
N1 P1 1.662(5) . ?
N1 H1 0.88 . ?
N2 P2 1.660(5) . ?
N2 H2A 0.88 . ?
P1 Co1 2.2216(15) . ?
P2 Co2 2.2002(18) . ?
Co1 Se1 2.3865(9) . ?
Co1 Se1 2.3924(10) 2_556 ?
Co1 Co1 2.5358(14) 2_556 ?
Co1 Co2 2.7461(12) . ?
Co2 Se1 2.3609(9) . ?
Co2 Se1 2.4053(10) 2_556 ?
Co2 Co2 2.5070(14) 2_556 ?
Se1 Co1 2.3925(10) 2_556 ?
Se1 Co2 2.4052(10) 2_556 ?
